data_1512919
loop_
_publ_author_name
'Timothy J. Boyle'
'Leigh Anna M. Ottley'
'Mark A. Rodriguez'

_publ_section_title
;
 Structurally characterized group 4 metal alkoxides modified with the
 pyridyl-based ligands 2-mercapto pyridine n-oxide and
 3,3'-dihydroxy-2,2'-bipyridine
;
_journal_issue 14
_journal_name_full Polyhedron
_journal_page_first 3079
_journal_page_last 3084
_journal_paper_doi 10.1016/j.poly.2008.06.037
_journal_volume 27
_journal_year 2008
_chemical_formula_moiety 'C16 H22 N2 O4 S2 Ti'
_chemical_formula_sum 'C16 H22 N2 O4 S2 Ti'
_chemical_formula_weight 418.38
_chemical_name_systematic
; 
 ? 
;
_space_group_IT_number 15
_symmetry_cell_setting monoclinic
_symmetry_space_group_name_Hall '-C 2yc'
_symmetry_space_group_name_H-M 'C 1 2/c 1'
_atom_sites_solution_hydrogens geom
_atom_sites_solution_primary direct
_atom_sites_solution_secondary difmap
_audit_creation_method SHELXL-97
_cell_angle_alpha 90.00
_cell_angle_beta 95.333(10)
_cell_angle_gamma 90.00
_cell_formula_units_Z 4
_cell_length_a 11.070(7)
_cell_length_b 15.828(10)
_cell_length_c 10.706(7)
_cell_measurement_reflns_used 2912
_cell_measurement_temperature 173(2)
_cell_measurement_theta_max 25.28
_cell_measurement_theta_min 2.57
_cell_volume 1868(2)
_computing_cell_refinement 'Bruker SMART'
_computing_data_collection 'Bruker SMART'
_computing_data_reduction 'Bruker SAINT'
_computing_molecular_graphics 'Bruker SHELXTL'
_computing_publication_material 'Bruker SHELXTL'
_computing_structure_refinement 'SHELXL-97 (Sheldrick, 1997)'
_computing_structure_solution 'SHELXS-97 (Sheldrick, 1990)'
_diffrn_ambient_temperature 173(2)
_diffrn_measured_fraction_theta_full 0.997
_diffrn_measured_fraction_theta_max 0.997
_diffrn_measurement_device_type 'CCD area detector'
_diffrn_measurement_method 'phi and omega scans'
_diffrn_radiation_monochromator graphite
_diffrn_radiation_source 'fine-focus sealed tube'
_diffrn_radiation_type MoK\a
_diffrn_radiation_wavelength 0.71073
_diffrn_reflns_av_R_equivalents 0.0377
_diffrn_reflns_av_sigmaI/netI 0.0319
_diffrn_reflns_limit_h_max 12
_diffrn_reflns_limit_h_min -13
_diffrn_reflns_limit_k_max 18
_diffrn_reflns_limit_k_min -18
_diffrn_reflns_limit_l_max 12
_diffrn_reflns_limit_l_min -12
_diffrn_reflns_number 6657
_diffrn_reflns_theta_full 25.33
_diffrn_reflns_theta_max 25.33
_diffrn_reflns_theta_min 2.25
_exptl_absorpt_coefficient_mu 0.705
_exptl_absorpt_correction_T_max 0.921
_exptl_absorpt_correction_T_min 0.903
_exptl_absorpt_correction_type empirical
_exptl_absorpt_process_details SADABS
_exptl_crystal_colour colorless
_exptl_crystal_density_diffrn 1.488
_exptl_crystal_density_meas ?
_exptl_crystal_density_method 'not measured'
_exptl_crystal_description prismatic
_exptl_crystal_F_000 872
_exptl_crystal_size_max 0.30
_exptl_crystal_size_mid 0.12
_exptl_crystal_size_min 0.12
_refine_diff_density_max 0.372
_refine_diff_density_min -0.226
_refine_diff_density_rms 0.070
_refine_ls_extinction_method none
_refine_ls_goodness_of_fit_ref 1.077
_refine_ls_hydrogen_treatment constr
_refine_ls_matrix_type full
_refine_ls_number_parameters 116
_refine_ls_number_reflns 1703
_refine_ls_number_restraints 0
_refine_ls_restrained_S_all 1.077
_refine_ls_R_factor_all 0.0366
_refine_ls_R_factor_gt 0.0325
_refine_ls_shift/su_max 0.000
_refine_ls_shift/su_mean 0.000
_refine_ls_structure_factor_coef Fsqd
_refine_ls_weighting_details 'calc w=1/[\s^2^(Fo^2^)+(0.0381P)^2^+2.2133P] where P=(Fo^2^+2Fc^2^)/3'
_refine_ls_weighting_scheme calc
_refine_ls_wR_factor_gt 0.0800
_refine_ls_wR_factor_ref 0.0824
_reflns_number_gt 1545
_reflns_number_total 1703
_reflns_threshold_expression >2sigma(I)
_cod_data_source_file 2008-3079.cif
_cod_data_source_block 6sp191s
_cod_depositor_comments
;
The following automatic conversions were performed:

'_symmetry_cell_setting' value 'Monoclinic' changed to 'monoclinic'
according to the built-in table from CIF Core dictionary named
'cif_core.dic' version 2.4.1 from 2010-06-29.

Automatic conversion script
Id: cif_fix_values 1891 2012-01-12 08:04:46Z andrius 

The following automatic conversions were performed:

'_exptl_crystal_density_meas' value 'not_measured' was changed to '?'
- the value is perceived as not measured.

Automatic conversion script
Id: cif_fix_values 3008 2015-01-20 13:52:24Z robertas 
;
_cod_original_sg_symbol_H-M 'C 2/c'
_cod_database_code 1512919

loop_
_symmetry_equiv_pos_as_xyz
'x, y, z'
'-x, y, -z+1/2'
'x+1/2, y+1/2, z'
'-x+1/2, y+1/2, -z+1/2'
'-x, -y, -z'
'x, -y, z-1/2'
'-x+1/2, -y+1/2, -z'
'x+1/2, -y+1/2, z-1/2'

loop_
_atom_site_label
_atom_site_type_symbol
_atom_site_fract_x
_atom_site_fract_y
_atom_site_fract_z
_atom_site_U_iso_or_equiv
_atom_site_adp_type
_atom_site_occupancy
_atom_site_symmetry_multiplicity
_atom_site_calc_flag
_atom_site_refinement_flags
Ti1 Ti 0.0000 0.31276(3) 0.2500 0.01625(16) Uani 1 2 d S
S1 S 0.19793(5) 0.34220(3) 0.16884(5) 0.02281(16) Uani 1 1 d .
O1 O -0.02330(13) 0.23807(8) 0.12280(12) 0.0201(3) Uani 1 1 d .
O2 O -0.06649(14) 0.41084(9) 0.13818(13) 0.0259(3) Uani 1 1 d .
N1 N -0.14835(15) 0.46527(10) 0.17690(15) 0.0208(4) Uani 1 1 d .
C1 C -0.0136(2) 0.22272(14) -0.00742(19) 0.0241(5) Uani 1 1 d .
H1 H 0.0728 0.2313 -0.0249 0.029 Uiso 1 1 calc R
C2 C -0.0925(2) 0.28307(15) -0.0881(2) 0.0342(6) Uani 1 1 d .
H2A H -0.1775 0.2751 -0.0722 0.051 Uiso 1 1 calc R
H2B H -0.0832 0.2720 -0.1767 0.051 Uiso 1 1 calc R
H2C H -0.0680 0.3413 -0.0676 0.051 Uiso 1 1 calc R
C3 C -0.0482(2) 0.13151(15) -0.0361(2) 0.0340(6) Uani 1 1 d .
H3A H 0.0020 0.0940 0.0200 0.051 Uiso 1 1 calc R
H3B H -0.0351 0.1187 -0.1234 0.051 Uiso 1 1 calc R
H3C H -0.1339 0.1230 -0.0236 0.051 Uiso 1 1 calc R
C4 C 0.21901(18) 0.44138(13) 0.23196(18) 0.0207(4) Uani 1 1 d .
C5 C 0.30370(19) 0.50075(14) 0.1971(2) 0.0266(5) Uani 1 1 d .
H5 H 0.3549 0.4867 0.1337 0.032 Uiso 1 1 calc R
C6 C 0.3140(2) 0.57896(14) 0.2529(2) 0.0299(5) Uani 1 1 d .
H6 H 0.3713 0.6188 0.2277 0.036 Uiso 1 1 calc R
C7 C -0.1574(2) 0.54157(13) 0.1199(2) 0.0259(5) Uani 1 1 d .
H7 H -0.1061 0.5550 0.0563 0.031 Uiso 1 1 calc R
C8 C -0.2400(2) 0.59921(14) 0.1536(2) 0.0305(5) Uani 1 1 d .
H8 H -0.2469 0.6527 0.1134 0.037 Uiso 1 1 calc R

loop_
_atom_site_aniso_label
_atom_site_aniso_U_11
_atom_site_aniso_U_22
_atom_site_aniso_U_33
_atom_site_aniso_U_23
_atom_site_aniso_U_13
_atom_site_aniso_U_12
Ti1 0.0237(3) 0.0122(3) 0.0129(3) 0.000 0.00181(19) 0.000
S1 0.0277(3) 0.0188(3) 0.0225(3) -0.00162(19) 0.0053(2) 0.0001(2)
O1 0.0286(8) 0.0178(7) 0.0139(7) -0.0029(5) 0.0019(6) -0.0016(6)
O2 0.0357(9) 0.0221(8) 0.0214(8) 0.0028(6) 0.0102(6) 0.0111(6)
N1 0.0275(9) 0.0170(9) 0.0173(8) -0.0002(7) -0.0004(7) 0.0031(7)
C1 0.0274(11) 0.0306(12) 0.0149(10) -0.0048(9) 0.0045(8) -0.0030(9)
C2 0.0503(15) 0.0336(13) 0.0179(11) 0.0018(9) -0.0016(10) -0.0033(11)
C3 0.0477(15) 0.0306(13) 0.0228(12) -0.0118(10) -0.0020(10) 0.0036(11)
C4 0.0239(10) 0.0199(11) 0.0176(10) 0.0017(8) -0.0022(8) 0.0026(8)
C5 0.0271(11) 0.0267(12) 0.0260(11) 0.0024(9) 0.0029(9) -0.0030(9)
C6 0.0329(12) 0.0268(12) 0.0297(12) 0.0024(9) 0.0015(10) -0.0099(10)
C7 0.0361(12) 0.0207(11) 0.0209(11) 0.0028(8) 0.0023(9) 0.0010(9)
C8 0.0424(14) 0.0211(11) 0.0271(12) 0.0028(9) -0.0012(10) 0.0075(10)

loop_
_atom_type_symbol
_atom_type_description
_atom_type_scat_dispersion_real
_atom_type_scat_dispersion_imag
_atom_type_scat_source
C C 0.0033 0.0016 'International Tables Vol C Tables 4.2.6.8 and 6.1.1.4'
H H 0.0000 0.0000 'International Tables Vol C Tables 4.2.6.8 and 6.1.1.4'
N N 0.0061 0.0033 'International Tables Vol C Tables 4.2.6.8 and 6.1.1.4'
O O 0.0106 0.0060 'International Tables Vol C Tables 4.2.6.8 and 6.1.1.4'
S S 0.1246 0.1234 'International Tables Vol C Tables 4.2.6.8 and 6.1.1.4'
Ti Ti 0.2776 0.4457 'International Tables Vol C Tables 4.2.6.8 and 6.1.1.4'

loop_
_geom_angle_atom_site_label_1
_geom_angle_atom_site_label_2
_geom_angle_atom_site_label_3
_geom_angle
_geom_angle_site_symmetry_1
_geom_angle_site_symmetry_3
O1 Ti1 O1 98.10(10) . 2
O1 Ti1 O2 162.46(6) . 2
O1 Ti1 O2 92.12(8) 2 2
O1 Ti1 O2 92.12(8) . .
O1 Ti1 O2 162.46(6) 2 .
O2 Ti1 O2 81.84(10) 2 .
O1 Ti1 S1 108.62(5) . 2
O1 Ti1 S1 85.84(5) 2 2
O2 Ti1 S1 86.22(5) 2 2
O2 Ti1 S1 77.38(5) . 2
O1 Ti1 S1 85.84(5) . .
O1 Ti1 S1 108.62(5) 2 .
O2 Ti1 S1 77.38(5) 2 .
O2 Ti1 S1 86.22(5) . .
S1 Ti1 S1 158.30(4) 2 .
C4 S1 Ti1 97.26(7) . .
C1 O1 Ti1 146.05(13) . .
N1 O2 Ti1 121.34(12) . .
O2 N1 C7 117.18(17) . .
O2 N1 C4 119.51(16) . 2
C7 N1 C4 123.30(18) . 2
O1 C1 C2 110.98(18) . .
O1 C1 C3 108.59(17) . .
C2 C1 C3 111.32(19) . .
O1 C1 H1 108.6 . .
C2 C1 H1 108.6 . .
C3 C1 H1 108.6 . .
C1 C2 H2A 109.5 . .
C1 C2 H2B 109.5 . .
H2A C2 H2B 109.5 . .
C1 C2 H2C 109.5 . .
H2A C2 H2C 109.5 . .
H2B C2 H2C 109.5 . .
C1 C3 H3A 109.5 . .
C1 C3 H3B 109.5 . .
H3A C3 H3B 109.5 . .
C1 C3 H3C 109.5 . .
H3A C3 H3C 109.5 . .
H3B C3 H3C 109.5 . .
N1 C4 C5 116.62(19) 2 .
N1 C4 S1 118.08(15) 2 .
C5 C4 S1 125.30(17) . .
C6 C5 C4 121.2(2) . .
C6 C5 H5 119.4 . .
C4 C5 H5 119.4 . .
C5 C6 C8 119.4(2) . 2
C5 C6 H6 120.3 . .
C8 C6 H6 120.3 2 .
N1 C7 C8 120.1(2) . .
N1 C7 H7 120.0 . .
C8 C7 H7 120.0 . .
C7 C8 C6 119.4(2) . 2
C7 C8 H8 120.3 . .
C6 C8 H8 120.3 2 .

loop_
_geom_bond_atom_site_label_1
_geom_bond_atom_site_label_2
_geom_bond_distance
_geom_bond_site_symmetry_2
Ti1 O1 1.8038(16) .
Ti1 O1 1.8038(16) 2
Ti1 O2 2.0546(17) 2
Ti1 O2 2.0546(17) .
Ti1 S1 2.4753(14) 2
Ti1 S1 2.4753(14) .
S1 C4 1.717(2) .
O1 C1 1.429(2) .
O2 N1 1.344(2) .
N1 C7 1.353(3) .
N1 C4 1.360(3) 2
C1 C2 1.511(3) .
C1 C3 1.518(3) .
C1 H1 1.0000 .
C2 H2A 0.9800 .
C2 H2B 0.9800 .
C2 H2C 0.9800 .
C3 H3A 0.9800 .
C3 H3B 0.9800 .
C3 H3C 0.9800 .
C4 N1 1.360(3) 2
C4 C5 1.402(3) .
C5 C6 1.375(3) .
C5 H5 0.9500 .
C6 C8 1.389(3) 2
C6 H6 0.9500 .
C7 C8 1.364(3) .
C7 H7 0.9500 .
C8 C6 1.389(3) 2
C8 H8 0.9500 .
